data_4315228
loop_
_publ_author_name
'Michael J. Hughes'
'H\'el\`ene P. A. Mercier'
'Gary J. Schrobilgen'

_publ_section_title
;
 Syntheses, Raman Spectra, and X-ray Crystal Structures of
 [XeF5][\m-F(OsO3F2)2] and [M][OsO3F3] (M = XeF5+, Xe2F11+)
;
_journal_name_full 'Inorganic Chemistry'
_journal_page_first 3501
_journal_page_last 3515
_journal_paper_doi 10.1021/ic100062x
_journal_volume 49
_journal_year 2010
_chemical_formula_sum 'F14 O3 Os Xe2'
_chemical_formula_weight 766.80
_chemical_name_common 'Xe2 F11 Os O3 F3'
_chemical_name_systematic
; 
 ? 
;
_space_group_IT_number 62
_symmetry_cell_setting orthorhombic
_symmetry_space_group_name_Hall '-P 2ac 2n'
_symmetry_space_group_name_H-M 'P n m a'
_atom_sites_solution_primary direct
_atom_sites_solution_secondary difmap
_audit_creation_method SHELXL-97
_cell_angle_alpha 90.00
_cell_angle_beta 90.00
_cell_angle_gamma 90.00
_cell_formula_units_Z 4
_cell_length_a 9.2470(3)
_cell_length_b 15.1769(5)
_cell_length_c 8.1192(2)
_cell_measurement_temperature 100(2)
_cell_measurement_theta_max 77.0
_cell_measurement_theta_min 0
_cell_volume 1139.45(6)
_computing_cell_refinement 'Bruker SMART'
_computing_data_collection 'Bruker SMART'
_computing_data_reduction 'Bruker Saint'
_computing_molecular_graphics 'SHELXL-97 (Sheldrick, 1997)'
_computing_publication_material 'SHELXL-97 (Sheldrick, 1997)'
_computing_structure_refinement 'SHELXL-97 (Sheldrick, 1997)'
_computing_structure_solution 'SHELXS-97 (Sheldrick, 1990)'
_diffrn_ambient_temperature 100(2)
_diffrn_measured_fraction_theta_full 0.991
_diffrn_measured_fraction_theta_max 0.991
_diffrn_measurement_device_type 'CCD area detector'
_diffrn_measurement_method 'phi and omega scans'
_diffrn_radiation_monochromator graphite
_diffrn_radiation_source 'fine-focus sealed tube'
_diffrn_radiation_type MoK\a
_diffrn_radiation_wavelength 0.71073
_diffrn_reflns_av_R_equivalents 0.0408
_diffrn_reflns_av_sigmaI/netI 0.0186
_diffrn_reflns_limit_h_max 16
_diffrn_reflns_limit_h_min -16
_diffrn_reflns_limit_k_max 26
_diffrn_reflns_limit_k_min -13
_diffrn_reflns_limit_l_max 14
_diffrn_reflns_limit_l_min -14
_diffrn_reflns_number 32166
_diffrn_reflns_theta_full 38.50
_diffrn_reflns_theta_max 38.50
_diffrn_reflns_theta_min 2.85
_exptl_absorpt_coefficient_mu 17.236
_exptl_absorpt_correction_T_max 1
_exptl_absorpt_correction_T_min 0.630044
_exptl_absorpt_correction_type multi-scan
_exptl_absorpt_process_details 'Apex2 v2.0-2 (Bruker, 2005)'
_exptl_crystal_colour orange
_exptl_crystal_density_diffrn 4.470
_exptl_crystal_density_method 'not measured'
_exptl_crystal_description needle
_exptl_crystal_F_000 1336
_exptl_crystal_size_max 0.39
_exptl_crystal_size_mid 0.11
_exptl_crystal_size_min 0.07
_refine_diff_density_max 5.777
_refine_diff_density_min -2.012
_refine_diff_density_rms 0.261
_refine_ls_extinction_coef 0.00054(8)
_refine_ls_extinction_expression Fc^*^=kFc[1+0.001xFc^2^\l^3^/sin(2\q)]^-1/4^
_refine_ls_extinction_method SHELXL
_refine_ls_goodness_of_fit_ref 1.486
_refine_ls_matrix_type full
_refine_ls_number_parameters 98
_refine_ls_number_reflns 3270
_refine_ls_number_restraints 0
_refine_ls_restrained_S_all 1.486
_refine_ls_R_factor_all 0.0274
_refine_ls_R_factor_gt 0.0249
_refine_ls_shift/su_max 0.002
_refine_ls_shift/su_mean 0.000
_refine_ls_structure_factor_coef Fsqd
_refine_ls_weighting_details 'calc w=1/[\s^2^(Fo^2^)+(0.0253P)^2^+0.0000P] where P=(Fo^2^+2Fc^2^)/3'
_refine_ls_weighting_scheme calc
_refine_ls_wR_factor_gt 0.0597
_refine_ls_wR_factor_ref 0.0604
_reflns_number_gt 3073
_reflns_number_total 3270
_reflns_threshold_expression >2sigma(I)
_cod_data_source_file ic100062x_si_002_3.cif
_cod_data_source_block Xe2F11OsO3F3
_cod_original_cell_volume 1139.46(6)
_cod_database_code 4315228

loop_
_symmetry_equiv_pos_as_xyz
'x, y, z'
'-x+1/2, -y, z+1/2'
'-x, y+1/2, -z'
'x+1/2, -y+1/2, -z+1/2'
'-x, -y, -z'
'x-1/2, y, -z-1/2'
'x, -y-1/2, z'
'-x-1/2, y-1/2, z-1/2'

loop_
_atom_site_label
_atom_site_type_symbol
_atom_site_fract_x
_atom_site_fract_y
_atom_site_fract_z
_atom_site_U_iso_or_equiv
_atom_site_adp_type
_atom_site_occupancy
_atom_site_symmetry_multiplicity
_atom_site_calc_flag
_atom_site_refinement_flags
_atom_site_disorder_assembly
_atom_site_disorder_group
Os1 Os 0.203157(15) 0.2500 0.908774(16) 0.00952(4) Uani 1 2 d S . .
Xe1 Xe 0.244692(16) 0.390194(11) 0.50903(2) 0.01080(4) Uani 1 1 d . . .
F6 F 0.10653(19) 0.42886(11) 0.6615(2) 0.0176(3) Uani 1 1 d . . .
O2 O 0.3291(4) 0.2500 1.0608(4) 0.0180(5) Uani 1 2 d S . .
F2 F 0.1191(2) 0.2500 0.6817(3) 0.0130(4) Uani 1 2 d S . .
F4 F 0.1784(2) 0.49203(13) 0.4149(2) 0.0207(4) Uani 1 1 d . . .
F5 F 0.0940(2) 0.34656(13) 0.3812(3) 0.0228(4) Uani 1 1 d . . .
F3 F 0.3256(3) 0.2500 0.4566(3) 0.0141(4) Uani 1 2 d S . .
F7 F 0.3766(2) 0.47212(12) 0.5937(2) 0.0165(3) Uani 1 1 d . . .
F8 F 0.3561(2) 0.39571(12) 0.3183(2) 0.0195(3) Uani 1 1 d . . .
O1 O 0.0955(2) 0.33687(13) 0.9599(3) 0.0169(4) Uani 1 1 d . . .
F1 F 0.32856(17) 0.33393(10) 0.7828(2) 0.0123(3) Uani 1 1 d . . .

loop_
_atom_site_aniso_label
_atom_site_aniso_U_11
_atom_site_aniso_U_22
_atom_site_aniso_U_33
_atom_site_aniso_U_23
_atom_site_aniso_U_13
_atom_site_aniso_U_12
Os1 0.00962(6) 0.01060(6) 0.00834(6) 0.000 0.00163(4) 0.000
Xe1 0.01012(7) 0.01133(7) 0.01096(7) 0.00191(5) -0.00032(5) 0.00162(4)
F6 0.0121(7) 0.0176(7) 0.0231(9) 0.0019(6) 0.0056(6) 0.0041(6)
O2 0.0198(14) 0.0224(14) 0.0120(12) 0.000 -0.0011(11) 0.000
F2 0.0092(9) 0.0167(9) 0.0133(9) 0.000 -0.0028(7) 0.000
F4 0.0211(8) 0.0177(8) 0.0231(9) 0.0080(6) -0.0016(7) 0.0068(7)
F5 0.0192(9) 0.0238(9) 0.0254(9) 0.0015(7) -0.0120(7) -0.0010(7)
F3 0.0139(10) 0.0159(10) 0.0124(10) 0.000 0.0015(8) 0.000
F7 0.0147(7) 0.0152(7) 0.0194(8) -0.0002(6) 0.0019(6) -0.0037(6)
F8 0.0275(10) 0.0197(8) 0.0113(7) 0.0028(6) 0.0059(7) 0.0030(7)
O1 0.0163(9) 0.0141(8) 0.0203(9) -0.0006(7) 0.0065(8) 0.0023(7)
F1 0.0096(6) 0.0123(6) 0.0149(7) 0.0003(5) 0.0008(6) -0.0022(5)

loop_
_atom_type_symbol
_atom_type_description
_atom_type_scat_dispersion_real
_atom_type_scat_dispersion_imag
_atom_type_scat_source
O O 0.0106 0.0060 'International Tables Vol C Tables 4.2.6.8 and 6.1.1.4'
F F 0.0171 0.0103 'International Tables Vol C Tables 4.2.6.8 and 6.1.1.4'
Xe Xe -0.4205 1.9578 'International Tables Vol C Tables 4.2.6.8 and 6.1.1.4'
Os Os -1.2165 7.6030 'International Tables Vol C Tables 4.2.6.8 and 6.1.1.4'

loop_
_geom_angle_atom_site_label_1
_geom_angle_atom_site_label_2
_geom_angle_atom_site_label_3
_geom_angle
_geom_angle_site_symmetry_1
_geom_angle_site_symmetry_3
_geom_angle_publ_flag
O2 Os1 O1 102.92(11) . . ?
O2 Os1 O1 102.92(11) . 7_565 ?
O1 Os1 O1 101.44(14) . 7_565 ?
O2 Os1 F2 159.51(14) . . ?
O1 Os1 F2 89.88(9) . . ?
O1 Os1 F2 89.88(9) 7_565 . ?
O2 Os1 F1 88.51(10) . . ?
O1 Os1 F1 88.31(8) . . ?
O1 Os1 F1 162.72(9) 7_565 . ?
F2 Os1 F1 75.77(7) . . ?
O2 Os1 F1 88.51(10) . 7_565 ?
O1 Os1 F1 162.72(9) . 7_565 ?
O1 Os1 F1 88.31(8) 7_565 7_565 ?
F2 Os1 F1 75.77(7) . 7_565 ?
F1 Os1 F1 78.96(9) . 7_565 ?
F4 Xe1 F5 79.43(9) . . ?
F4 Xe1 F8 78.48(9) . . ?
F5 Xe1 F8 88.07(10) . . ?
F4 Xe1 F7 79.10(9) . . ?
F5 Xe1 F7 158.37(8) . . ?
F8 Xe1 F7 85.12(8) . . ?
F4 Xe1 F6 77.45(8) . . ?
F5 Xe1 F6 88.24(9) . . ?
F8 Xe1 F6 155.91(8) . . ?
F7 Xe1 F6 89.65(8) . . ?
F4 Xe1 F3 144.56(9) . . ?
F5 Xe1 F3 79.08(9) . . ?
F8 Xe1 F3 72.96(8) . . ?
F7 Xe1 F3 118.10(9) . . ?
F6 Xe1 F3 129.45(8) . . ?
F4 Xe1 F1 139.68(7) . . ?
F5 Xe1 F1 127.31(7) . . ?
F8 Xe1 F1 125.60(7) . . ?
F7 Xe1 F1 72.47(6) . . ?
F6 Xe1 F1 74.43(7) . . ?
F3 Xe1 F1 75.37(7) . . ?
Xe1 F3 Xe1 135.93(12) . 7_565 ?
Os1 F1 Xe1 119.39(7) . . ?

loop_
_geom_bond_atom_site_label_1
_geom_bond_atom_site_label_2
_geom_bond_distance
_geom_bond_site_symmetry_2
_geom_bond_publ_flag
Os1 O2 1.697(3) . ?
Os1 O1 1.703(2) . ?
Os1 O1 1.703(2) 7_565 ?
Os1 F2 2.001(2) . ?
Os1 F1 2.0035(16) . ?
Os1 F1 2.0035(16) 7_565 ?
Xe1 F4 1.8301(18) . ?
Xe1 F5 1.8591(19) . ?
Xe1 F8 1.8623(18) . ?
Xe1 F7 1.8726(18) . ?
Xe1 F6 1.8730(17) . ?
Xe1 F3 2.2953(9) . ?
Xe1 F1 2.5041(17) . ?
F3 Xe1 2.2953(9) 7_565 ?
